data_2011883
loop_
_publ_author_name
'Zumdick, Markus'
'Althoff, Gerhard'
'R\"ohr, Caroline'

_publ_section_title
;
 Barium oxoaluminate hydride
;
_journal_issue 4
_journal_name_full 'Acta Crystallographica Section C'
_journal_page_first 339
_journal_page_last 340
_journal_paper_doi 10.1107/S0108270100020229
_journal_volume 57
_journal_year 2001
_chemical_formula_moiety 'Ba3 [AlO4 ][H]'
_chemical_formula_sum 'Al Ba3 H O4'
_chemical_formula_weight 504.01
_chemical_name_systematic
;
                                  barium oxo-aluminate hydride
;
_space_group_IT_number 62
_symmetry_cell_setting orthorhombic
_symmetry_space_group_name_Hall '-P 2ac 2n'
_symmetry_space_group_name_H-M 'P n m a'
_audit_creation_method SHELXL-97
_cell_angle_alpha 90.00
_cell_angle_beta 90.00
_cell_angle_gamma 90.00
_cell_formula_units_Z 4
_cell_length_a 10.4889(8)
_cell_length_b 8.1503(9)
_cell_length_c 7.2440(12)
_cell_measurement_reflns_used 2363
_cell_measurement_temperature 293(2)
_cell_measurement_theta_max 56.533
_cell_measurement_theta_min 6.331
_cell_volume 619.27(13)
_computing_cell_refinement 'SAINT (Bruker, 1999)'
_computing_data_collection 'SMART (Bruker, 1999)'
_computing_data_reduction SAINT
_computing_molecular_graphics
;
ORTEP (Johnson, 1968) and  DRAWxtl (Finger & Kroeker, 1999)
;
_computing_publication_material SHELXL97
_computing_structure_refinement 'SHELXL97 (Sheldrick, 1997)'
_computing_structure_solution 'SHELXS97 (Sheldrick, 1990)'
_diffrn_ambient_temperature 293(2)
_diffrn_measured_fraction_theta_full .988
_diffrn_measured_fraction_theta_max .988
_diffrn_measurement_device_type 'Bruker AXS, CCD'
_diffrn_measurement_method '\w scans'
_diffrn_radiation_monochromator graphite
_diffrn_radiation_source 'fine-focus sealed tube'
_diffrn_radiation_type MoK\a
_diffrn_radiation_wavelength .71070
_diffrn_reflns_av_R_equivalents .0285
_diffrn_reflns_av_sigmaI/netI .0188
_diffrn_reflns_limit_h_max 13
_diffrn_reflns_limit_h_min -13
_diffrn_reflns_limit_k_max 10
_diffrn_reflns_limit_k_min -6
_diffrn_reflns_limit_l_max 8
_diffrn_reflns_limit_l_min -9
_diffrn_reflns_number 3661
_diffrn_reflns_theta_full 28.31
_diffrn_reflns_theta_max 28.31
_diffrn_reflns_theta_min 3.42
_diffrn_standards_decay_% none
_exptl_absorpt_coefficient_mu 18.932
_exptl_absorpt_correction_T_max 1.0
_exptl_absorpt_correction_T_min .466524
_exptl_absorpt_correction_type multi-scan
_exptl_absorpt_process_details '(SADABS; Sheldrick, 1996)'
_exptl_crystal_colour clear_light_red
_exptl_crystal_density_diffrn 5.406
_exptl_crystal_density_method 'not measured'
_exptl_crystal_description irregular
_exptl_crystal_F_000 856
_exptl_crystal_size_max .17
_exptl_crystal_size_mid .12
_exptl_crystal_size_min .10
_refine_diff_density_max 1.052
_refine_diff_density_min -2.257
_refine_ls_extinction_method none
_refine_ls_goodness_of_fit_ref 1.129
_refine_ls_hydrogen_treatment refall
_refine_ls_matrix_type full
_refine_ls_number_parameters 46
_refine_ls_number_reflns 810
_refine_ls_number_restraints 0
_refine_ls_restrained_S_all 1.129
_refine_ls_R_factor_all .0251
_refine_ls_R_factor_gt .0225
_refine_ls_shift/su_max .025
_refine_ls_shift/su_mean .002
_refine_ls_structure_factor_coef Fsqd
_refine_ls_weighting_details 'calc w = 1/[\s^2^(Fo^2^)+(0.0328P)^2^] where P=(Fo^2^+2Fc^2^)/3'
_refine_ls_weighting_scheme calc
_refine_ls_wR_factor_ref .0543
_reflns_number_gt 752
_reflns_number_total 810
_reflns_threshold_expression I>2\s(I)
_cod_data_source_file iz1007.cif
_cod_data_source_block I
_cod_database_code 2011883
_cod_database_fobs_code 2011883

loop_
_symmetry_equiv_pos_as_xyz
'x, y, z'
'x+1/2, -y+1/2, -z+1/2'
'-x, y+1/2, -z'
'-x+1/2, -y, z+1/2'
'-x, -y, -z'
'-x-1/2, y-1/2, z-1/2'
'x, -y-1/2, z'
'x-1/2, y, -z-1/2'

loop_
_atom_site_label
_atom_site_fract_x
_atom_site_fract_y
_atom_site_fract_z
_atom_site_U_iso_or_equiv
_atom_site_adp_type
_atom_site_calc_flag
_atom_site_refinement_flags
_atom_site_occupancy
_atom_site_disorder_assembly
_atom_site_disorder_group
_atom_site_type_symbol
Ba1 .33491(2) .02502(3) .10190(4) .01025(11) Uani d . 1 . . Ba
Ba2 .46337(3) .2500 .59881(5) .00871(12) Uani d S 1 . . Ba
Al1 .10373(15) .2500 .3110(3) .0072(3) Uani d S 1 . . Al
O1 .0725(3) .0660(4) .1951(5) .0137(6) Uani d . 1 . . O
O2 .0113(4) .2500 .5170(7) .0112(8) Uani d S 1 . . O
O3 .2678(4) .2500 .3706(6) .0126(9) Uani d S 1 . . O
H1 .224(7) .2500 .822(13) .07(2) Uiso d SP 1 . . H

loop_
_atom_site_aniso_label
_atom_site_aniso_U_11
_atom_site_aniso_U_22
_atom_site_aniso_U_33
_atom_site_aniso_U_12
_atom_site_aniso_U_13
_atom_site_aniso_U_23
Ba1 .01116(17) .00649(17) .01310(17) .00021(8) .00083(9) -.00146(8)
Ba2 .01006(19) .00640(19) .0097(2) .000 -.00052(12) .000
Al1 .0094(8) .0041(7) .0080(8) .000 -.0013(7) .000
O1 .0165(15) .0075(14) .0173(16) -.0019(11) .0025(13) -.0031(13)
O2 .012(2) .0094(18) .012(2) .000 .0045(17) .000
O3 .0105(19) .015(2) .012(2) .000 -.0024(17) .000

loop_
_atom_type_symbol
_atom_type_description
_atom_type_scat_dispersion_real
_atom_type_scat_dispersion_imag
_atom_type_scat_source
Ba Ba -.3244 2.2819 'International Tables Vol C Tables 4.2.6.8 and 6.1.1.4'
Al Al .0645 .0514 'International Tables Vol C Tables 4.2.6.8 and 6.1.1.4'
O O .0106 .0060 'International Tables Vol C Tables 4.2.6.8 and 6.1.1.4'
H H .0000 .0000 'International Tables Vol C Tables 4.2.6.8 and 6.1.1.4'

loop_
_geom_bond_atom_site_label_1
_geom_bond_atom_site_label_2
_geom_bond_site_symmetry_2
_geom_bond_distance
_geom_bond_publ_flag
Ba1 O2 2 2.744(3) y
Ba1 O3 . 2.766(3) y
Ba1 H1 6_655 2.82(5) y
Ba1 O2 6_655 2.829(3) y
Ba1 O1 . 2.854(3) y
Ba1 O1 8_656 2.913(3) y
Ba1 H1 1_554 2.97(7) y
Ba1 O3 6_655 2.998(3) y
Ba1 O1 4_554 3.191(3) y
Ba2 O3 . 2.635(4) y
Ba2 O1 6_666 2.694(3) y
Ba2 O1 4 2.694(3) y
Ba2 H1 2_556 2.80(7) y
Ba2 O2 2_556 2.828(5) y
Ba2 O1 2 2.844(3) y
Ba2 O1 8_656 2.844(3) y
Ba2 H1 . 2.98(8) y
Al1 O1 7_565 1.750(3) y
Al1 O1 . 1.750(3) y
Al1 O3 . 1.774(5) y
Al1 O2 . 1.780(5) y
H1 Ba2 2_456 2.80(7) y
H1 Ba1 6_666 2.82(5) y
H1 Ba1 4 2.82(5) y
H1 Ba1 7_566 2.97(7) y
H1 Ba1 1_556 2.97(7) y
H1 Ba2 . 2.98(8) y
O1 Al1 . 1.750(3) ?
O1 Ba2 6_655 2.694(3) ?
O1 Ba2 2_455 2.844(3) ?
O1 Ba1 . 2.854(3) ?
O1 Ba1 8_556 2.913(3) ?
O1 Ba1 4 3.191(3) ?
O2 Al1 . 1.780(5) ?
O2 Ba1 2_455 2.744(3) ?
O2 Ba1 8_556 2.744(3) ?
O2 Ba2 2_456 2.828(5) ?
O2 Ba1 6_666 2.829(3) ?
O2 Ba1 4 2.829(3) ?
O3 Al1 . 1.774(5) ?
O3 Ba2 . 2.635(4) ?
O3 Ba1 . 2.766(3) ?
O3 Ba1 7_565 2.766(3) ?
O3 Ba1 6_666 2.998(3) ?
O3 Ba1 4 2.998(3) ?
